data_4080099
loop_
_publ_author_name
'Cummings, Steven P.'
'Savchenko, Julia'
'Fanwick, Phillip E.'
'Kharlamova, Anastasia'
'Ren, Tong'

_publ_section_title
;
 Diruthenium Alkynyl Compounds with Phosphonate Capping Groups
;
_journal_issue 4
_journal_name_full Organometallics
_journal_page_first 1129
_journal_paper_doi 10.1021/om301247w
_journal_volume 32
_journal_year 2013
_chemical_formula_moiety 'C73 H75 N8 O3 P1 Ru2 S1 Si1'
_chemical_formula_sum 'C73 H75 N8 O3 P Ru2 S Si'
_chemical_formula_weight 1405.73
_space_group_IT_number 2
_symmetry_cell_setting triclinic
_symmetry_space_group_name_Hall '-P 1'
_symmetry_space_group_name_H-M 'P -1'
_cell_angle_alpha 113.617(8)
_cell_angle_beta 104.457(7)
_cell_angle_gamma 90.476(6)
_cell_formula_units_Z 2
_cell_length_a 10.6343(2)
_cell_length_b 19.3018(3)
_cell_length_c 20.5439(14)
_cell_measurement_reflns_used 79374
_cell_measurement_temperature 150.0(2)
_cell_measurement_theta_max 66
_cell_measurement_theta_min 2
_cell_volume 3713.3(4)
_computing_cell_refinement 'DENZO/SCALEPACK (Otwinowski & Minor, 1996)'
_computing_data_collection 'CrystalClear(Rigaku, 2001)'
_computing_data_reduction 'DENZO/SCALEPACK (Otwinowski & Minor, 1996)'
_computing_molecular_graphics
;
    ORTEP (Johnson, 1976)
    PLATON (Spek, 2003)
;
_computing_publication_material 'SHELX97(Sheldrick, 2008) and local programs'
_computing_structure_refinement 'SHELX97 (Sheldrick, 2008)'
_computing_structure_solution
;
 Direct methods (SIR2004, Burla et al., 2005)
;
_diffrn_ambient_temperature 150.0(2)
_diffrn_measured_fraction_theta_max 0.9880
_diffrn_measurement_details
;
Data were collected on a Rigaku Rapid which has a quarter 
chi circle and a 200 degree curved image plate at a fixed 
distance of 127.4mm.  Strategy was optimized using the 
CrystalClear software.  The completeness is the best 
that can be obtained with this geometry. The missing data are not cusp 
data but mostly high angle data.
Also the use of HKL2000/SCALEPACK lowers the number 
of observed data as inconsistent equivalents are removed 
from the data set and not included in the collected total
;
_diffrn_measurement_device_type Rigaku_Rapid_II
_diffrn_measurement_method \w
_diffrn_radiation_monochromator 'confocal optics'
_diffrn_radiation_type CU-K\a
_diffrn_radiation_wavelength 1.54184
_diffrn_reflns_av_R_equivalents 0.0671
_diffrn_reflns_av_sigmaI/netI 0.0476
_diffrn_reflns_limit_h_max 12
_diffrn_reflns_limit_h_min -12
_diffrn_reflns_limit_k_max 22
_diffrn_reflns_limit_k_min -21
_diffrn_reflns_limit_l_max 24
_diffrn_reflns_limit_l_min -24
_diffrn_reflns_number 79374
_diffrn_reflns_theta_max 55.00
_diffrn_reflns_theta_min 2.44
_diffrn_standards_number 0
_exptl_absorpt_coefficient_mu 4.294
_exptl_absorpt_correction_type none
_exptl_crystal_colour green
_exptl_crystal_density_diffrn 1.257
_exptl_crystal_density_method 'not measured'
_exptl_crystal_description needle
_exptl_crystal_F_000 1452
_exptl_crystal_size_max 0.20
_exptl_crystal_size_mid 0.12
_exptl_crystal_size_min 0.02
_platon_squeeze_details '                                                                       '
_refine_diff_density_max 0.94
_refine_diff_density_min -0.85
_refine_ls_d_res_high 0.94
_refine_ls_extinction_coef 0.40E-04
_refine_ls_extinction_method 'SHELXL97 (Sheldrick 2008)'
_refine_ls_goodness_of_fit_ref 1.117
_refine_ls_hydrogen_treatment constr
_refine_ls_matrix_type full
_refine_ls_number_parameters 805
_refine_ls_number_reflns 9232
_refine_ls_number_restraints 2
_refine_ls_R_factor_all 0.074
_refine_ls_R_factor_gt 0.063
_refine_ls_shift/su_max 0.012
_refine_ls_structure_factor_coef Fsqd
_refine_ls_weighting_details 'w=1/[\s^2^(Fo^2^)+(0.1157P)^2^+3.3683P] where P=(Fo^2^+2Fc^2^)/3'
_refine_ls_weighting_scheme calc
_refine_ls_wR_factor_gt 0.185
_refine_ls_wR_factor_ref 0.201
_reflns_number_gt 7406
_reflns_number_total 9232
_reflns_threshold_expression >2.0\s(I)
_cod_data_source_file om301247w_si_001.cif
_cod_data_source_block JULIA1
_cod_depositor_comments
;
The following automatic conversions were performed:

'_refine_ls_weighting_scheme' value 'calc ' changed to 'calc'
according to /home/saulius/struct/CIF-dictionaries/cif_core.dic
dictionary named 'cif_core.dic' version 2.4.2 from 2011-04-26.

Automatic conversion script
Id: cif_fix_values 1891 2012-01-12 08:04:46Z andrius 

The following automatic conversions were performed:

data name '_iucr_refine_instruction_details' was replaced with
'_iucr_refine_instructions_details' as specified in the replacement
file 'data/replacement-values/replacement_tags.lst'.

Automatic conversion script
Id: cif_correct_tags 9268 2022-04-12 08:56:07Z antanas 
;
_cod_original_cell_volume 3713.4(3)
_cod_original_formula_sum 'C73 H75 N8 O3 P1 Ru2 S1 Si1'
_cod_database_code 4080099

loop_
_symmetry_equiv_pos_as_xyz
'x, y, z'
'-x, -y, -z'

loop_
_atom_site_label
_atom_site_fract_x
_atom_site_fract_y
_atom_site_fract_z
_atom_site_U_iso_or_equiv
_atom_site_adp_type
_atom_site_occupancy
_atom_site_symmetry_multiplicity
_atom_site_calc_flag
_atom_site_refinement_flags
Ru1 0.84445(5) 0.24229(3) 0.49728(3) 0.0579(2) Uani 1 1 d .
Ru2 0.89846(5) 0.27835(3) 0.63160(3) 0.0622(2) Uani 1 1 d .
S1 0.5498(4) 0.2580(3) 0.04374(18) 0.1574(14) Uani 1 1 d D
P1 1.1213(2) 0.29444(13) 1.10152(12) 0.0858(7) Uani 1 1 d .
Si1 0.5976(4) 0.1761(3) -0.1419(2) 0.1609(15) Uani 1 1 d .
O1 1.2612(5) 0.3391(3) 1.1438(3) 0.0866(15) Uani 1 1 d .
O2 1.1561(7) 0.2126(3) 1.0898(3) 0.112(2) Uani 1 1 d .
O3 1.0183(6) 0.3230(3) 1.1363(3) 0.0974(17) Uani 1 1 d .
N1 0.9894(5) 0.3806(3) 0.6564(3) 0.0630(14) Uani 1 1 d .
N2 0.9937(5) 0.3318(3) 0.5338(3) 0.0619(14) Uani 1 1 d .
N3 1.0712(5) 0.2313(3) 0.6114(3) 0.0610(14) Uani 1 1 d .
N4 0.9724(5) 0.1679(3) 0.4848(3) 0.0606(14) Uani 1 1 d .
N5 0.8071(5) 0.1644(3) 0.5934(3) 0.0604(14) Uani 1 1 d .
N6 0.7055(5) 0.1611(3) 0.4765(3) 0.0586(14) Uani 1 1 d .
N7 0.7244(5) 0.3166(3) 0.6387(3) 0.0620(14) Uani 1 1 d .
N8 0.7104(5) 0.3221(3) 0.5266(3) 0.0600(14) Uani 1 1 d .
C1 0.7939(6) 0.2442(4) 0.3977(4) 0.0591(17) Uani 1 1 d .
C2 0.7627(7) 0.2430(4) 0.3382(4) 0.071(2) Uani 1 1 d .
C3 0.7147(8) 0.2457(5) 0.2663(5) 0.081(2) Uani 1 1 d .
C4 0.5831(9) 0.2273(5) 0.2279(5) 0.090(2) Uani 1 1 d .
C5 0.5359(10) 0.2337(6) 0.1617(5) 0.103(3) Uani 1 1 d .
C6 0.6202(10) 0.2572(6) 0.1319(5) 0.097(3) Uani 1 1 d .
C7 0.7485(11) 0.2767(5) 0.1690(5) 0.103(3) Uani 1 1 d .
C8 0.7978(10) 0.2714(5) 0.2357(5) 0.096(3) Uani 1 1 d .
C9 0.6758(15) 0.2945(13) 0.0209(9) 0.270(10) Uiso 1 1 d D
C10 0.622(2) 0.2723(12) -0.0636(8) 0.257(10) Uani 1 1 d D
C11 0.720(2) 0.1173(12) -0.1159(12) 0.295(13) Uani 1 1 d .
C12 0.4345(16) 0.1348(12) -0.1755(12) 0.256(9) Uani 1 1 d .
C13 0.6199(14) 0.1942(11) -0.2174(8) 0.212(8) Uani 1 1 d .
C14 0.9535(7) 0.2803(4) 0.7314(5) 0.073(2) Uani 1 1 d .
C15 0.9869(8) 0.2864(5) 0.7952(5) 0.080(2) Uani 1 1 d .
C16 1.0206(8) 0.2881(5) 0.8674(4) 0.077(2) Uani 1 1 d .
C17 1.1286(9) 0.2557(6) 0.8922(5) 0.099(3) Uani 1 1 d .
C18 1.1576(10) 0.2588(6) 0.9641(5) 0.098(3) Uani 1 1 d .
C19 1.0833(9) 0.2908(5) 1.0094(5) 0.081(2) Uani 1 1 d .
C20 0.9795(9) 0.3246(6) 0.9865(5) 0.102(3) Uani 1 1 d .
C21 0.9491(9) 0.3224(7) 0.9164(5) 0.108(3) Uani 1 1 d .
C22 0.9671(16) 0.1294(10) 1.0714(15) 0.292(14) Uani 1 1 d .
C23 1.1908(14) 0.0951(7) 1.0926(7) 0.154(5) Uani 1 1 d .
C24 1.115(2) 0.1930(10) 1.1908(9) 0.230(10) Uani 1 1 d .
C25 1.1102(13) 0.1590(6) 1.1155(6) 0.122(4) Uani 1 1 d .
C26 1.2586(8) 0.4490(5) 1.2570(4) 0.086(2) Uani 1 1 d .
C27 1.2238(10) 0.4622(5) 1.1370(5) 0.107(3) Uani 1 1 d .
C28 1.4411(9) 0.4343(6) 1.1967(5) 0.109(3) Uani 1 1 d .
C29 1.2953(8) 0.4224(4) 1.1836(4) 0.081(2) Uani 1 1 d .
C30 0.8285(7) 0.1273(4) 0.6382(4) 0.0714(19) Uani 1 1 d .
C31 0.7652(8) 0.0576(4) 0.6202(5) 0.080(2) Uani 1 1 d .
C32 0.6745(7) 0.0213(4) 0.5523(4) 0.0672(19) Uani 1 1 d .
C33 0.6519(7) 0.0556(4) 0.5054(4) 0.0674(19) Uani 1 1 d .
C34 0.7199(6) 0.1270(4) 0.5250(4) 0.0616(18) Uani 1 1 d .
C35 0.6678(7) 0.3235(4) 0.6935(4) 0.0672(18) Uani 1 1 d .
C36 0.5509(8) 0.3478(4) 0.6970(4) 0.075(2) Uani 1 1 d .
C37 0.4810(7) 0.3682(4) 0.6399(4) 0.076(2) Uani 1 1 d .
C38 0.5339(7) 0.3621(4) 0.5843(4) 0.0662(18) Uani 1 1 d .
C39 0.6558(6) 0.3344(4) 0.5830(4) 0.0579(17) Uani 1 1 d .
C40 0.5869(7) 0.1369(4) 0.4177(4) 0.0614(17) Uani 1 1 d .
C41 0.4684(7) 0.1501(4) 0.4330(4) 0.0642(18) Uani 1 1 d .
C42 0.3523(7) 0.1288(4) 0.3775(5) 0.079(2) Uani 1 1 d .
C43 0.3569(9) 0.0918(5) 0.3039(6) 0.092(3) Uani 1 1 d .
C44 0.4748(9) 0.0780(5) 0.2875(5) 0.093(3) Uani 1 1 d .
C45 0.5906(7) 0.1013(4) 0.3454(5) 0.077(2) Uani 1 1 d .
C46 0.6575(6) 0.3636(4) 0.4812(4) 0.0581(17) Uani 1 1 d .
C47 0.5671(6) 0.3291(4) 0.4144(4) 0.0631(18) Uani 1 1 d .
C48 0.5204(7) 0.3702(4) 0.3747(4) 0.0714(19) Uani 1 1 d .
C49 0.5663(7) 0.4472(4) 0.4022(4) 0.074(2) Uani 1 1 d .
C50 0.6560(7) 0.4825(4) 0.4691(4) 0.0646(18) Uani 1 1 d .
C51 0.7025(6) 0.4400(4) 0.5098(4) 0.0637(17) Uani 1 1 d .
C52 1.0221(8) 0.4376(4) 0.7234(5) 0.080(2) Uani 1 1 d .
C53 1.1019(8) 0.5038(4) 0.7435(5) 0.088(2) Uani 1 1 d .
C54 1.1567(7) 0.5089(4) 0.6916(5) 0.078(2) Uani 1 1 d .
C55 1.1256(7) 0.4531(4) 0.6233(4) 0.0699(19) Uani 1 1 d .
C56 1.0360(6) 0.3881(4) 0.6031(4) 0.0615(17) Uani 1 1 d .
C57 1.0536(6) 0.3387(4) 0.4809(4) 0.0602(17) Uani 1 1 d .
C58 1.0039(7) 0.3825(4) 0.4423(4) 0.070(2) Uani 1 1 d .
C59 1.0643(7) 0.3861(4) 0.3899(4) 0.076(2) Uani 1 1 d .
C60 1.1717(8) 0.3470(5) 0.3772(5) 0.078(2) Uani 1 1 d .
C61 1.2192(8) 0.3072(4) 0.4161(5) 0.081(2) Uani 1 1 d .
C62 1.1603(7) 0.3019(4) 0.4680(4) 0.0652(18) Uani 1 1 d .
C63 1.0760(6) 0.1776(4) 0.5439(4) 0.0586(17) Uani 1 1 d .
C64 1.1853(7) 0.1382(4) 0.5370(4) 0.0682(19) Uani 1 1 d .
C65 1.1815(7) 0.2490(4) 0.6687(4) 0.0698(19) Uani 1 1 d .
C66 1.2910(7) 0.2145(4) 0.6637(5) 0.075(2) Uani 1 1 d .
C67 1.2928(7) 0.1565(5) 0.5964(5) 0.078(2) Uani 1 1 d .
C68 0.9202(7) 0.0298(4) 0.4127(4) 0.0710(19) Uani 1 1 d .
C69 0.8969(7) -0.0329(5) 0.3485(5) 0.082(2) Uani 1 1 d .
C70 0.9165(8) -0.0257(5) 0.2883(6) 0.099(3) Uani 1 1 d .
C71 0.9561(8) 0.0442(5) 0.2913(5) 0.085(2) Uani 1 1 d .
C72 0.9770(7) 0.1058(4) 0.3559(4) 0.0699(19) Uani 1 1 d .
C73 0.9581(6) 0.1009(4) 0.4170(4) 0.0624(17) Uani 1 1 d .
H4 0.5240 0.2099 0.2475 0.108 Uiso 1 1 calc R
H5 0.4451 0.2219 0.1370 0.123 Uiso 1 1 calc R
H7 0.8062 0.2944 0.1488 0.123 Uiso 1 1 calc R
H8 0.8885 0.2853 0.2606 0.116 Uiso 1 1 calc R
H17 1.1821 0.2318 0.8608 0.119 Uiso 1 1 calc R
H18 1.2322 0.2374 0.9809 0.117 Uiso 1 1 calc R
H20 0.9283 0.3497 1.0189 0.122 Uiso 1 1 calc R
H21 0.8755 0.3455 0.9013 0.130 Uiso 1 1 calc R
H30 0.8915 0.1512 0.6849 0.086 Uiso 1 1 calc R
H31 0.7834 0.0345 0.6541 0.096 Uiso 1 1 calc R
H32 0.6287 -0.0271 0.5388 0.081 Uiso 1 1 calc R
H33 0.5892 0.0313 0.4586 0.081 Uiso 1 1 calc R
H35 0.7145 0.3102 0.7319 0.081 Uiso 1 1 calc R
H36 0.5160 0.3514 0.7363 0.090 Uiso 1 1 calc R
H37 0.3980 0.3858 0.6405 0.092 Uiso 1 1 calc R
H38 0.4887 0.3766 0.5464 0.079 Uiso 1 1 calc R
H41 0.4664 0.1746 0.4831 0.077 Uiso 1 1 calc R
H42 0.2713 0.1389 0.3889 0.095 Uiso 1 1 calc R
H43 0.2779 0.0760 0.2649 0.111 Uiso 1 1 calc R
H44 0.4775 0.0530 0.2376 0.111 Uiso 1 1 calc R
H45 0.6724 0.0925 0.3346 0.093 Uiso 1 1 calc R
H47 0.5366 0.2765 0.3953 0.076 Uiso 1 1 calc R
H48 0.4566 0.3463 0.3283 0.086 Uiso 1 1 calc R
H49 0.5345 0.4752 0.3739 0.088 Uiso 1 1 calc R
H50 0.6867 0.5351 0.4880 0.078 Uiso 1 1 calc R
H51 0.7648 0.4637 0.5568 0.076 Uiso 1 1 calc R
H52 0.9882 0.4324 0.7600 0.096 Uiso 1 1 calc R
H53 1.1182 0.5441 0.7914 0.106 Uiso 1 1 calc R
H54 1.2166 0.5520 0.7042 0.094 Uiso 1 1 calc R
H55 1.1642 0.4570 0.5877 0.084 Uiso 1 1 calc R
H58 0.9310 0.4091 0.4512 0.084 Uiso 1 1 calc R
H59 1.0318 0.4153 0.3630 0.091 Uiso 1 1 calc R
H60 1.2108 0.3488 0.3410 0.093 Uiso 1 1 calc R
H61 1.2941 0.2820 0.4084 0.098 Uiso 1 1 calc R
H62 1.1947 0.2726 0.4945 0.078 Uiso 1 1 calc R
H64 1.1848 0.0986 0.4907 0.082 Uiso 1 1 calc R
H65 1.1814 0.2882 0.7151 0.084 Uiso 1 1 calc R
H66 1.3654 0.2296 0.7054 0.090 Uiso 1 1 calc R
H67 1.3673 0.1300 0.5919 0.093 Uiso 1 1 calc R
H68 0.9105 0.0253 0.4556 0.085 Uiso 1 1 calc R
H69 0.8675 -0.0811 0.3453 0.098 Uiso 1 1 calc R
H70 0.9026 -0.0698 0.2432 0.119 Uiso 1 1 calc R
H71 0.9682 0.0487 0.2488 0.102 Uiso 1 1 calc R
H72 1.0057 0.1540 0.3589 0.084 Uiso 1 1 calc R
H9A 0.6945 0.3505 0.0489 0.325 Uiso 1 1 calc R
H9B 0.7568 0.2715 0.0317 0.325 Uiso 1 1 calc R
H10A 0.6794 0.3047 -0.0743 0.308 Uiso 1 1 calc R
H10B 0.5357 0.2913 -0.0698 0.308 Uiso 1 1 calc R
H11A 0.6749 0.0698 -0.1216 0.442 Uiso 1 1 calc R
H11B 0.7711 0.1455 -0.0643 0.442 Uiso 1 1 calc R
H11C 0.7784 0.1054 -0.1480 0.442 Uiso 1 1 calc R
H12A 0.4170 0.1100 -0.1448 0.384 Uiso 1 1 calc R
H12B 0.4184 0.0969 -0.2267 0.384 Uiso 1 1 calc R
H12C 0.3767 0.1744 -0.1739 0.384 Uiso 1 1 calc R
H13A 0.5797 0.1500 -0.2640 0.318 Uiso 1 1 calc R
H13B 0.7136 0.2031 -0.2118 0.318 Uiso 1 1 calc R
H13C 0.5786 0.2392 -0.2179 0.318 Uiso 1 1 calc R
H22A 0.9428 0.1481 1.0326 0.438 Uiso 1 1 calc R
H22B 0.9109 0.1476 1.1046 0.438 Uiso 1 1 calc R
H22C 0.9562 0.0736 1.0488 0.438 Uiso 1 1 calc R
H23A 1.1621 0.0666 1.0388 0.231 Uiso 1 1 calc R
H23B 1.1800 0.0610 1.1161 0.231 Uiso 1 1 calc R
H23C 1.2831 0.1157 1.1079 0.231 Uiso 1 1 calc R
H24A 1.2034 0.2176 1.2202 0.345 Uiso 1 1 calc R
H24B 1.0901 0.1538 1.2060 0.345 Uiso 1 1 calc R
H24C 1.0532 0.2312 1.1988 0.345 Uiso 1 1 calc R
H26A 1.1640 0.4375 1.2468 0.128 Uiso 1 1 calc R
H26B 1.2840 0.5041 1.2849 0.128 Uiso 1 1 calc R
H26C 1.3045 0.4224 1.2860 0.128 Uiso 1 1 calc R
H27A 1.2452 0.4430 1.0895 0.161 Uiso 1 1 calc R
H27B 1.2511 0.5173 1.1632 0.161 Uiso 1 1 calc R
H27C 1.1292 0.4521 1.1281 0.161 Uiso 1 1 calc R
H28A 1.4825 0.3995 1.2172 0.164 Uiso 1 1 calc R
H28B 1.4749 0.4870 1.2317 0.164 Uiso 1 1 calc R
H28C 1.4609 0.4240 1.1498 0.164 Uiso 1 1 calc R

loop_
_atom_site_aniso_label
_atom_site_aniso_U_11
_atom_site_aniso_U_22
_atom_site_aniso_U_33
_atom_site_aniso_U_12
_atom_site_aniso_U_13
_atom_site_aniso_U_23
Ru1 0.0545(4) 0.0459(4) 0.0795(4) 0.0008(2) 0.0122(3) 0.0362(3)
Ru2 0.0608(4) 0.0522(4) 0.0787(4) 0.0020(3) 0.0125(3) 0.0364(3)
S1 0.150(3) 0.237(4) 0.119(2) 0.041(3) 0.038(2) 0.107(3)
P1 0.1027(17) 0.0727(15) 0.0880(14) -0.0025(12) 0.0247(13) 0.0405(12)
Si1 0.134(3) 0.197(4) 0.182(4) 0.007(3) 0.027(3) 0.119(4)
O1 0.098(4) 0.077(4) 0.084(3) 0.007(3) 0.013(3) 0.040(3)
O2 0.164(6) 0.067(4) 0.118(4) 0.008(4) 0.050(4) 0.047(3)
O3 0.098(4) 0.084(4) 0.114(4) -0.007(3) 0.026(3) 0.048(3)
N1 0.067(4) 0.043(3) 0.070(4) 0.001(3) 0.011(3) 0.019(3)
N2 0.048(3) 0.055(4) 0.090(4) 0.002(3) 0.015(3) 0.040(3)
N3 0.056(3) 0.049(3) 0.087(4) 0.003(3) 0.016(3) 0.038(3)
N4 0.051(3) 0.051(3) 0.087(4) 0.001(3) 0.009(3) 0.041(3)
N5 0.065(3) 0.045(3) 0.082(4) 0.008(3) 0.020(3) 0.036(3)
N6 0.050(3) 0.050(3) 0.081(4) 0.000(3) 0.008(3) 0.039(3)
N7 0.063(3) 0.044(3) 0.082(4) 0.003(3) 0.012(3) 0.034(3)
N8 0.059(3) 0.045(3) 0.080(4) 0.000(3) 0.015(3) 0.032(3)
C1 0.055(4) 0.048(4) 0.082(5) 0.005(3) 0.020(3) 0.035(4)
C2 0.069(5) 0.077(5) 0.075(5) -0.004(4) 0.011(4) 0.043(4)
C3 0.063(5) 0.083(6) 0.094(6) -0.004(4) 0.021(4) 0.033(5)
C4 0.089(6) 0.095(7) 0.087(6) 0.008(5) 0.017(5) 0.044(5)
C5 0.091(6) 0.126(8) 0.094(6) 0.007(6) 0.020(5) 0.051(6)
C6 0.082(6) 0.113(8) 0.103(6) 0.012(5) 0.030(5) 0.049(6)
C7 0.131(9) 0.079(6) 0.107(7) 0.001(6) 0.043(6) 0.042(5)
C8 0.121(7) 0.084(6) 0.091(6) -0.009(5) 0.019(5) 0.050(5)
C10 0.38(3) 0.229(19) 0.114(11) 0.043(19) 0.036(14) 0.039(12)
C11 0.23(2) 0.23(2) 0.32(3) 0.091(18) -0.012(18) 0.059(19)
C12 0.143(14) 0.28(2) 0.32(2) 0.008(14) -0.003(14) 0.127(19)
C13 0.142(11) 0.34(2) 0.207(15) -0.051(13) -0.010(10) 0.202(17)
C14 0.066(5) 0.067(5) 0.081(5) 0.000(4) 0.020(4) 0.025(4)
C15 0.076(5) 0.079(6) 0.081(6) -0.001(4) 0.009(4) 0.038(4)
C16 0.075(5) 0.075(6) 0.071(5) -0.007(4) 0.001(4) 0.032(4)
C17 0.103(7) 0.112(8) 0.099(6) 0.042(6) 0.034(5) 0.056(6)
C18 0.110(7) 0.108(7) 0.094(6) 0.043(6) 0.029(5) 0.061(6)
C19 0.076(6) 0.077(6) 0.085(5) -0.013(5) 0.006(5) 0.038(5)
C20 0.074(6) 0.138(9) 0.095(6) 0.015(6) 0.025(5) 0.049(6)
C21 0.084(6) 0.168(10) 0.092(6) 0.043(6) 0.020(5) 0.076(7)
C22 0.134(13) 0.149(15) 0.51(4) -0.004(11) 0.091(18) 0.047(19)
C23 0.214(14) 0.096(8) 0.178(12) 0.033(9) 0.060(10) 0.079(8)
C24 0.39(3) 0.224(19) 0.191(16) 0.138(19) 0.144(18) 0.158(15)
C25 0.174(11) 0.087(8) 0.119(8) 0.019(7) 0.041(8) 0.057(7)
C26 0.097(6) 0.078(6) 0.071(5) 0.007(5) 0.014(4) 0.026(4)
C27 0.155(9) 0.076(6) 0.090(6) -0.017(6) 0.003(5) 0.052(5)
C28 0.102(7) 0.124(8) 0.102(6) 0.002(6) 0.027(5) 0.048(6)
C29 0.089(6) 0.067(5) 0.081(5) -0.004(4) 0.010(4) 0.033(4)
C30 0.078(5) 0.062(5) 0.079(5) 0.010(4) 0.009(4) 0.042(4)
C31 0.092(6) 0.067(5) 0.103(6) 0.005(4) 0.027(5) 0.058(5)
C32 0.059(4) 0.053(4) 0.109(6) 0.007(3) 0.028(4) 0.049(4)
C33 0.059(4) 0.057(5) 0.096(5) 0.000(3) 0.016(4) 0.046(4)
C34 0.046(4) 0.053(4) 0.090(5) 0.006(3) 0.015(4) 0.037(4)
C35 0.061(4) 0.070(5) 0.080(5) 0.011(4) 0.022(4) 0.040(4)
C36 0.081(5) 0.062(5) 0.092(5) 0.011(4) 0.040(4) 0.033(4)
C37 0.061(4) 0.067(5) 0.105(6) 0.004(4) 0.017(4) 0.043(5)
C38 0.055(4) 0.069(5) 0.092(5) 0.007(4) 0.022(4) 0.050(4)
C39 0.058(4) 0.045(4) 0.076(4) -0.001(3) 0.018(3) 0.030(3)
C40 0.069(5) 0.044(4) 0.075(5) 0.000(3) 0.016(4) 0.031(4)
C41 0.061(4) 0.046(4) 0.092(5) 0.003(3) 0.012(4) 0.040(4)
C42 0.055(5) 0.066(5) 0.129(7) 0.001(4) 0.008(5) 0.064(5)
C43 0.079(6) 0.078(6) 0.112(7) -0.017(5) -0.018(5) 0.058(6)
C44 0.093(7) 0.086(6) 0.092(6) -0.017(5) 0.005(5) 0.042(5)
C45 0.068(5) 0.060(5) 0.098(6) -0.004(4) 0.005(4) 0.038(4)
C46 0.052(4) 0.050(4) 0.083(5) 0.003(3) 0.019(4) 0.038(4)
C47 0.060(4) 0.047(4) 0.087(5) 0.004(3) 0.011(4) 0.037(4)
C48 0.071(5) 0.063(5) 0.083(5) 0.008(4) 0.012(4) 0.038(4)
C49 0.074(5) 0.065(5) 0.096(6) 0.017(4) 0.020(4) 0.050(4)
C50 0.064(4) 0.043(4) 0.093(5) 0.004(3) 0.018(4) 0.036(4)
C51 0.059(4) 0.048(4) 0.083(5) -0.002(3) 0.014(3) 0.030(4)
C52 0.091(6) 0.061(5) 0.095(6) 0.006(4) 0.032(5) 0.035(5)
C53 0.093(6) 0.052(5) 0.108(6) 0.003(4) 0.024(5) 0.024(5)
C54 0.074(5) 0.050(5) 0.098(6) -0.007(4) 0.015(4) 0.023(5)
C55 0.059(4) 0.053(5) 0.098(6) -0.001(3) 0.012(4) 0.038(4)
C56 0.053(4) 0.051(4) 0.086(5) 0.012(3) 0.018(4) 0.034(4)
C57 0.057(4) 0.045(4) 0.085(5) 0.002(3) 0.016(3) 0.035(4)
C58 0.052(4) 0.059(5) 0.107(5) -0.001(3) 0.010(4) 0.049(4)
C59 0.064(5) 0.078(5) 0.101(6) -0.006(4) 0.010(4) 0.060(5)
C60 0.074(5) 0.072(5) 0.104(6) -0.002(4) 0.036(4) 0.047(5)
C61 0.075(5) 0.051(5) 0.127(7) 0.003(4) 0.040(5) 0.038(5)
C62 0.066(4) 0.040(4) 0.105(5) 0.014(3) 0.030(4) 0.041(4)
C63 0.053(4) 0.042(4) 0.092(5) 0.004(3) 0.022(4) 0.039(4)
C64 0.058(4) 0.054(4) 0.098(5) 0.003(4) 0.017(4) 0.038(4)
C65 0.060(5) 0.062(5) 0.084(5) -0.006(4) 0.005(4) 0.036(4)
C66 0.056(5) 0.064(5) 0.104(6) -0.001(4) 0.005(4) 0.045(5)
C67 0.065(5) 0.062(5) 0.115(6) 0.007(4) 0.017(5) 0.051(5)
C68 0.066(5) 0.053(5) 0.089(5) 0.002(4) 0.022(4) 0.025(4)
C69 0.073(5) 0.056(5) 0.123(7) 0.009(4) 0.031(5) 0.042(5)
C70 0.080(6) 0.067(6) 0.116(7) 0.011(5) 0.020(5) 0.009(5)
C71 0.085(6) 0.066(6) 0.106(6) 0.011(4) 0.030(5) 0.036(5)
C72 0.069(5) 0.044(4) 0.094(5) 0.005(3) 0.024(4) 0.026(4)
C73 0.053(4) 0.053(5) 0.088(5) 0.002(3) 0.017(3) 0.038(4)

loop_
_atom_type_symbol
_atom_type_description
_atom_type_scat_dispersion_real
_atom_type_scat_dispersion_imag
_atom_type_scat_source
C C 0.0181 0.0091 'International Tables Vol C Tables 4.2.6.8 and 6.1.1.4'
H H 0.0000 0.0000 'International Tables Vol C Tables 4.2.6.8 and 6.1.1.4'
N N 0.0311 0.0180 'International Tables Vol C Tables 4.2.6.8 and 6.1.1.4'
O O 0.0492 0.0322 'International Tables Vol C Tables 4.2.6.8 and 6.1.1.4'
Si Si 0.2541 0.3302 'International Tables Vol C Tables 4.2.6.8 and 6.1.1.4'
P P 0.2955 0.4335 'International Tables Vol C Tables 4.2.6.8 and 6.1.1.4'
S S 0.3331 0.5567 'International Tables Vol C Tables 4.2.6.8 and 6.1.1.4'
Ru Ru 0.0552 3.2960 'International Tables Vol C Tables 4.2.6.8 and 6.1.1.4'

loop_
_geom_angle_atom_site_label_1
_geom_angle_atom_site_label_2
_geom_angle_atom_site_label_3
_geom_angle
N4 Ru1 N6 90.1(2)
N4 Ru1 C1 101.4(3)
N6 Ru1 C1 97.1(2)
N4 Ru1 N2 90.8(2)
N6 Ru1 N2 172.6(2)
C1 Ru1 N2 90.0(2)
N4 Ru1 N8 171.3(2)
N6 Ru1 N8 88.0(2)
C1 Ru1 N8 87.2(2)
N2 Ru1 N8 90.0(2)
N4 Ru1 Ru2 91.96(16)
N6 Ru1 Ru2 92.00(16)
C1 Ru1 Ru2 163.76(19)
N2 Ru1 Ru2 80.59(16)
N8 Ru1 Ru2 79.62(15)
C14 Ru2 N1 97.6(3)
C14 Ru2 N7 96.4(3)
N1 Ru2 N7 94.3(2)
C14 Ru2 N3 89.1(3)
N1 Ru2 N3 88.3(2)
N7 Ru2 N3 173.6(2)
C14 Ru2 N5 87.5(3)
N1 Ru2 N5 173.5(2)
N7 Ru2 N5 89.1(2)
N3 Ru2 N5 87.8(2)
C14 Ru2 Ru1 165.3(2)
N1 Ru2 Ru1 92.98(17)
N7 Ru2 Ru1 92.99(16)
N3 Ru2 Ru1 81.03(16)
N5 Ru2 Ru1 81.26(15)
C9 S1 C6 106.6(7)
O3 P1 O2 118.8(4)
O3 P1 O1 116.2(3)
O2 P1 O1 98.5(4)
O3 P1 C19 111.4(4)
O2 P1 C19 103.2(4)
O1 P1 C19 107.2(3)
C12 Si1 C13 101.9(9)
C12 Si1 C11 115.9(10)
C13 Si1 C11 111.7(10)
C12 Si1 C10 112.4(11)
C13 Si1 C10 104.9(9)
C11 Si1 C10 109.4(9)
C29 O1 P1 127.1(5)
C25 O2 P1 130.3(7)
C52 N1 C56 118.0(6)
C52 N1 Ru2 124.5(5)
C56 N1 Ru2 117.0(5)
C56 N2 C57 115.2(5)
C56 N2 Ru1 126.1(4)
C57 N2 Ru1 118.6(4)
C65 N3 C63 116.9(6)
C65 N3 Ru2 119.6(5)
C63 N3 Ru2 123.2(4)
C63 N4 C73 118.0(6)
C63 N4 Ru1 118.9(5)
C73 N4 Ru1 123.0(4)
C30 N5 C34 116.7(6)
C30 N5 Ru2 120.7(5)
C34 N5 Ru2 122.5(4)
C34 N6 C40 116.1(5)
C34 N6 Ru1 117.7(4)
C40 N6 Ru1 126.1(4)
C39 N7 C35 117.5(6)
C39 N7 Ru2 117.3(4)
C35 N7 Ru2 125.2(5)
C39 N8 C46 113.9(5)
C39 N8 Ru1 124.4(4)
C46 N8 Ru1 121.4(4)
C2 C1 Ru1 177.9(6)
C1 C2 C3 174.8(9)
C4 C3 C8 117.3(8)
C4 C3 C2 121.2(7)
C8 C3 C2 121.3(7)
C5 C4 C3 121.5(8)
C5 C4 H4 119.20
C3 C4 H4 119.20
C6 C5 C4 120.0(9)
C6 C5 H5 120.00
C4 C5 H5 120.00
C7 C6 C5 119.4(9)
C7 C6 S1 124.5(8)
C5 C6 S1 116.0(8)
C6 C7 C8 121.6(9)
C6 C7 H7 119.20
C8 C7 H7 119.20
C7 C8 C3 120.1(9)
C7 C8 H8 119.90
C3 C8 H8 119.90
C10 C9 S1 104.4(12)
C10 C9 H9A 110.90
S1 C9 H9A 110.90
C10 C9 H9B 110.90
S1 C9 H9B 110.90
H9A C9 H9B 108.90
C9 C10 Si1 128.6(15)
C9 C10 H10A 105.10
Si1 C10 H10A 105.10
C9 C10 H10B 105.10
Si1 C10 H10B 105.10
H10A C10 H10B 105.90
Si1 C11 H11A 109.50
Si1 C11 H11B 109.50
H11A C11 H11B 109.50
Si1 C11 H11C 109.50
H11A C11 H11C 109.50
H11B C11 H11C 109.50
Si1 C12 H12A 109.50
Si1 C12 H12B 109.50
H12A C12 H12B 109.50
Si1 C12 H12C 109.50
H12A C12 H12C 109.50
H12B C12 H12C 109.50
Si1 C13 H13A 109.50
Si1 C13 H13B 109.50
H13A C13 H13B 109.50
Si1 C13 H13C 109.50
H13A C13 H13C 109.50
H13B C13 H13C 109.50
C15 C14 Ru2 175.9(7)
C14 C15 C16 175.8(8)
C21 C16 C17 116.7(7)
C21 C16 C15 121.7(8)
C17 C16 C15 121.6(8)
C16 C17 C18 119.4(8)
C16 C17 H17 120.30
C18 C17 H17 120.30
C19 C18 C17 122.0(8)
C19 C18 H18 119.00
C17 C18 H18 119.00
C18 C19 C20 119.0(8)
C18 C19 P1 121.7(7)
C20 C19 P1 119.2(7)
C19 C20 C21 120.0(9)
C19 C20 H20 120.00
C21 C20 H20 120.00
C16 C21 C20 122.8(8)
C16 C21 H21 118.60
C20 C21 H21 118.60
C25 C22 H22A 109.50
C25 C22 H22B 109.50
H22A C22 H22B 109.50
C25 C22 H22C 109.50
H22A C22 H22C 109.50
H22B C22 H22C 109.50
C25 C23 H23A 109.50
C25 C23 H23B 109.50
H23A C23 H23B 109.50
C25 C23 H23C 109.50
H23A C23 H23C 109.50
H23B C23 H23C 109.50
C25 C24 H24A 109.50
C25 C24 H24B 109.50
H24A C24 H24B 109.50
C25 C24 H24C 109.50
H24A C24 H24C 109.50
H24B C24 H24C 109.50
C24 C25 O2 113.0(11)
C24 C25 C23 116.5(12)
O2 C25 C23 103.4(10)
C24 C25 C22 107.5(15)
O2 C25 C22 107.6(12)
C23 C25 C22 108.5(11)
C29 C26 H26A 109.50
C29 C26 H26B 109.50
H26A C26 H26B 109.50
C29 C26 H26C 109.50
H26A C26 H26C 109.50
H26B C26 H26C 109.50
C29 C27 H27A 109.50
C29 C27 H27B 109.50
H27A C27 H27B 109.50
C29 C27 H27C 109.50
H27A C27 H27C 109.50
H27B C27 H27C 109.50
C29 C28 H28A 109.50
C29 C28 H28B 109.50
H28A C28 H28B 109.50
C29 C28 H28C 109.50
H28A C28 H28C 109.50
H28B C28 H28C 109.50
O1 C29 C28 104.1(7)
O1 C29 C27 110.6(6)
C28 C29 C27 111.6(7)
O1 C29 C26 108.6(6)
C28 C29 C26 111.2(7)
C27 C29 C26 110.5(7)
N5 C30 C31 124.0(7)
N5 C30 H30 118.00
C31 C30 H30 118.00
C30 C31 C32 119.1(7)
C30 C31 H31 120.50
C32 C31 H31 120.50
C33 C32 C31 118.9(6)
C33 C32 H32 120.60
C31 C32 H32 120.60
C32 C33 C34 120.8(7)
C32 C33 H33 119.60
C34 C33 H33 119.60
N5 C34 N6 117.4(6)
N5 C34 C33 120.5(6)
N6 C34 C33 122.1(6)
C36 C35 N7 124.6(7)
C36 C35 H35 117.70
N7 C35 H35 117.70
C35 C36 C37 117.9(7)
C35 C36 H36 121.00
C37 C36 H36 121.00
C38 C37 C36 119.4(7)
C38 C37 H37 120.30
C36 C37 H37 120.30
C37 C38 C39 119.9(7)
C37 C38 H38 120.10
C39 C38 H38 120.10
N8 C39 N7 116.3(6)
N8 C39 C38 123.0(6)
N7 C39 C38 120.7(6)
C41 C40 C45 119.5(7)
C41 C40 N6 120.2(6)
C45 C40 N6 120.3(6)
C40 C41 C42 121.7(8)
C40 C41 H41 119.20
C42 C41 H41 119.20
C41 C42 C43 118.4(8)
C41 C42 H42 120.80
C43 C42 H42 120.80
C44 C43 C42 120.6(8)
C44 C43 H43 119.70
C42 C43 H43 119.70
C43 C44 C45 119.2(8)
C43 C44 H44 120.40
C45 C44 H44 120.40
C40 C45 C44 120.5(8)
C40 C45 H45 119.70
C44 C45 H45 119.70
C47 C46 C51 120.7(6)
C47 C46 N8 122.2(6)
C51 C46 N8 117.0(6)
C46 C47 C48 120.0(6)
C46 C47 H47 120.00
C48 C47 H47 120.00
C47 C48 C49 120.1(7)
C47 C48 H48 120.00
C49 C48 H48 120.00
C50 C49 C48 120.7(7)
C50 C49 H49 119.70
C48 C49 H49 119.70
C49 C50 C51 118.8(6)
C49 C50 H50 120.60
C51 C50 H50 120.60
C46 C51 C50 119.7(6)
C46 C51 H51 120.10
C50 C51 H51 120.10
N1 C52 C53 124.7(8)
N1 C52 H52 117.70
C53 C52 H52 117.70
C54 C53 C52 117.3(8)
C54 C53 H53 121.40
C52 C53 H53 121.40
C55 C54 C53 119.9(7)
C55 C54 H54 120.00
C53 C54 H54 120.00
C54 C55 C56 121.1(7)
C54 C55 H55 119.40
C56 C55 H55 119.40
N2 C56 N1 117.0(6)
N2 C56 C55 124.3(7)
N1 C56 C55 118.7(7)
C62 C57 C58 119.5(6)
C62 C57 N2 119.7(6)
C58 C57 N2 120.8(6)
C57 C58 C59 118.6(7)
C57 C58 H58 120.70
C59 C58 H58 120.70
C60 C59 C58 120.5(7)
C60 C59 H59 119.70
C58 C59 H59 119.70
C61 C60 C59 119.8(7)
C61 C60 H60 120.10
C59 C60 H60 120.10
C60 C61 C62 120.9(7)
C60 C61 H61 119.50
C62 C61 H61 119.50
C57 C62 C61 120.6(7)
C57 C62 H62 119.70
C61 C62 H62 119.70
N4 C63 N3 116.5(6)
N4 C63 C64 122.9(7)
N3 C63 C64 120.6(6)
C67 C64 C63 120.4(7)
C67 C64 H64 119.80
C63 C64 H64 119.80
C66 C65 N3 124.2(7)
C66 C65 H65 117.90
N3 C65 H65 117.90
C65 C66 C67 118.9(7)
C65 C66 H66 120.60
C67 C66 H66 120.60
C64 C67 C66 118.8(7)
C64 C67 H67 120.60
C66 C67 H67 120.60
C69 C68 C73 121.0(8)
C69 C68 H68 119.50
C73 C68 H68 119.50
C68 C69 C70 118.5(8)
C68 C69 H69 120.70
C70 C69 H69 120.70
C69 C70 C71 121.6(9)
C69 C70 H70 119.20
C71 C70 H70 119.20
C72 C71 C70 118.3(9)
C72 C71 H71 120.90
C70 C71 H71 120.90
C71 C72 C73 121.8(7)
C71 C72 H72 119.10
C73 C72 H72 119.10
C72 C73 C68 118.6(7)
C72 C73 N4 121.5(6)
C68 C73 N4 119.8(6)

loop_
_geom_bond_atom_site_label_1
_geom_bond_atom_site_label_2
_geom_bond_distance
Ru1 N4 1.973(5)
Ru1 N6 1.982(5)
Ru1 C1 1.997(8)
Ru1 N2 2.096(5)
Ru1 N8 2.119(6)
Ru1 Ru2 2.4681(8)
Ru2 C14 1.972(9)
Ru2 N1 2.001(5)
Ru2 N7 2.015(6)
Ru2 N3 2.116(6)
Ru2 N5 2.145(5)
S1 C9 1.753(10)
S1 C6 1.785(10)
P1 O3 1.449(6)
P1 O2 1.562(6)
P1 O1 1.563(6)
P1 C19 1.807(8)
Si1 C12 1.749(17)
Si1 C13 1.788(13)
Si1 C11 1.853(17)
Si1 C10 1.869(18)
O1 C29 1.475(9)
O2 C25 1.463(12)
N1 C52 1.329(9)
N1 C56 1.365(9)
N2 C56 1.358(9)
N2 C57 1.436(8)
N3 C65 1.364(8)
N3 C63 1.373(9)
N4 C63 1.366(8)
N4 C73 1.443(9)
N5 C30 1.355(8)
N5 C34 1.372(8)
N6 C34 1.379(8)
N6 C40 1.431(8)
N7 C39 1.366(8)
N7 C35 1.367(8)
N8 C39 1.360(8)
N8 C46 1.473(8)
C1 C2 1.175(9)
C2 C3 1.460(11)
C3 C4 1.387(11)
C3 C8 1.394(11)
C4 C5 1.382(11)
C4 H4 0.9500
C5 C6 1.369(12)
C5 H5 0.9500
C6 C7 1.351(12)
C7 C8 1.385(12)
C7 H7 0.9500
C8 H8 0.9500
C9 C10 1.558(10)
C9 H9A 0.9900
C9 H9B 0.9900
C10 H10A 0.9900
C10 H10B 0.9900
C11 H11A 0.9800
C11 H11B 0.9800
C11 H11C 0.9800
C12 H12A 0.9800
C12 H12B 0.9800
C12 H12C 0.9800
C13 H13A 0.9800
C13 H13B 0.9800
C13 H13C 0.9800
C14 C15 1.225(10)
C15 C16 1.424(11)
C16 C21 1.373(11)
C16 C17 1.394(11)
C17 C18 1.408(12)
C17 H17 0.9500
C18 C19 1.336(12)
C18 H18 0.9500
C19 C20 1.366(12)
C20 C21 1.376(12)
C20 H20 0.9500
C21 H21 0.9500
C22 C25 1.531(19)
C22 H22A 0.9800
C22 H22B 0.9800
C22 H22C 0.9800
C23 C25 1.494(15)
C23 H23A 0.9800
C23 H23B 0.9800
C23 H23C 0.9800
C24 C25 1.406(17)
C24 H24A 0.9800
C24 H24B 0.9800
C24 H24C 0.9800
C26 C29 1.538(10)
C26 H26A 0.9800
C26 H26B 0.9800
C26 H26C 0.9800
C27 C29 1.524(11)
C27 H27A 0.9800
C27 H27B 0.9800
C27 H27C 0.9800
C28 C29 1.505(11)
C28 H28A 0.9800
C28 H28B 0.9800
C28 H28C 0.9800
C30 C31 1.363(10)
C30 H30 0.9500
C31 C32 1.379(10)
C31 H31 0.9500
C32 C33 1.352(9)
C32 H32 0.9500
C33 C34 1.406(9)
C33 H33 0.9500
C35 C36 1.340(10)
C35 H35 0.9500
C36 C37 1.422(10)
C36 H36 0.9500
C37 C38 1.360(10)
C37 H37 0.9500
C38 C39 1.409(9)
C38 H38 0.9500
C40 C41 1.375(9)
C40 C45 1.376(10)
C41 C42 1.380(10)
C41 H41 0.9500
C42 C43 1.405(12)
C42 H42 0.9500
C43 C44 1.379(12)
C43 H43 0.9500
C44 C45 1.401(11)
C44 H44 0.9500
C45 H45 0.9500
C46 C47 1.360(9)
C46 C51 1.380(9)
C47 C48 1.365(9)
C47 H47 0.9500
C48 C49 1.394(10)
C48 H48 0.9500
C49 C50 1.360(10)
C49 H49 0.9500
C50 C51 1.403(9)
C50 H50 0.9500
C51 H51 0.9500
C52 C53 1.381(10)
C52 H52 0.9500
C53 C54 1.370(11)
C53 H53 0.9500
C54 C55 1.338(10)
C54 H54 0.9500
C55 C56 1.420(9)
C55 H55 0.9500
C57 C62 1.369(9)
C57 C58 1.399(9)
C58 C59 1.407(10)
C58 H58 0.9500
C59 C60 1.394(10)
C59 H59 0.9500
C60 C61 1.336(10)
C60 H60 0.9500
C61 C62 1.400(10)
C61 H61 0.9500
C62 H62 0.9500
C63 C64 1.400(9)
C64 C67 1.370(10)
C64 H64 0.9500
C65 C66 1.352(10)
C65 H65 0.9500
C66 C67 1.393(10)
C66 H66 0.9500
C67 H67 0.9500
C68 C69 1.348(11)
C68 C73 1.389(9)
C68 H68 0.9500
C69 C70 1.363(12)
C69 H69 0.9500
C70 C71 1.384(12)
C70 H70 0.9500
C71 C72 1.344(10)
C71 H71 0.9500
C72 C73 1.357(10)
C72 H72 0.9500

loop_
_geom_torsion_atom_site_label_1
_geom_torsion_atom_site_label_2
_geom_torsion_atom_site_label_3
_geom_torsion_atom_site_label_4
_geom_torsion
N4 Ru1 Ru2 C14 -27.4(8)
N6 Ru1 Ru2 C14 62.8(8)
C1 Ru1 Ru2 C14 -173.1(10)
N2 Ru1 Ru2 C14 -117.9(8)
N8 Ru1 Ru2 C14 150.4(8)
N4 Ru1 Ru2 N1 108.8(2)
N6 Ru1 Ru2 N1 -161.1(2)
C1 Ru1 Ru2 N1 -37.0(7)
N2 Ru1 Ru2 N1 18.3(2)
N8 Ru1 Ru2 N1 -73.5(2)
N4 Ru1 Ru2 N7 -156.8(2)
N6 Ru1 Ru2 N7 -66.6(2)
C1 Ru1 Ru2 N7 57.5(7)
N2 Ru1 Ru2 N7 112.7(2)
N8 Ru1 Ru2 N7 21.0(2)
N4 Ru1 Ru2 N3 21.0(2)
N6 Ru1 Ru2 N3 111.2(2)
C1 Ru1 Ru2 N3 -124.7(7)
N2 Ru1 Ru2 N3 -69.5(2)
N8 Ru1 Ru2 N3 -161.2(2)
N4 Ru1 Ru2 N5 -68.1(2)
N6 Ru1 Ru2 N5 22.0(2)
C1 Ru1 Ru2 N5 146.1(7)
N2 Ru1 Ru2 N5 -158.6(2)
N8 Ru1 Ru2 N5 109.6(2)
O3 P1 O1 C29 -40.1(7)
O2 P1 O1 C29 -168.1(6)
C19 P1 O1 C29 85.2(7)
O3 P1 O2 C25 -7.2(10)
O1 P1 O2 C25 119.0(9)
C19 P1 O2 C25 -131.0(9)
C14 Ru2 N1 C52 -24.1(6)
N7 Ru2 N1 C52 72.9(6)
N3 Ru2 N1 C52 -113.0(6)
N5 Ru2 N1 C52 -165.9(16)
Ru1 Ru2 N1 C52 166.1(6)
C14 Ru2 N1 C56 146.6(5)
N7 Ru2 N1 C56 -116.4(5)
N3 Ru2 N1 C56 57.7(5)
N5 Ru2 N1 C56 5(2)
Ru1 Ru2 N1 C56 -23.2(5)
N4 Ru1 N2 C56 -112.3(5)
N6 Ru1 N2 C56 -15.3(18)
C1 Ru1 N2 C56 146.3(6)
N8 Ru1 N2 C56 59.0(5)
Ru2 Ru1 N2 C56 -20.4(5)
N4 Ru1 N2 C57 71.8(5)
N6 Ru1 N2 C57 168.8(14)
C1 Ru1 N2 C57 -29.6(5)
N8 Ru1 N2 C57 -116.9(5)
Ru2 Ru1 N2 C57 163.6(5)
C14 Ru2 N3 C65 -30.3(5)
N1 Ru2 N3 C65 67.3(5)
N7 Ru2 N3 C65 -179(100)
N5 Ru2 N3 C65 -117.9(5)
Ru1 Ru2 N3 C65 160.6(5)
C14 Ru2 N3 C63 143.7(5)
N1 Ru2 N3 C63 -118.6(5)
N7 Ru2 N3 C63 -5(2)
N5 Ru2 N3 C63 56.1(5)
Ru1 Ru2 N3 C63 -25.4(4)
N6 Ru1 N4 C63 -116.7(5)
C1 Ru1 N4 C63 146.1(4)
N2 Ru1 N4 C63 55.9(5)
N8 Ru1 N4 C63 -39.6(15)
Ru2 Ru1 N4 C63 -24.7(4)
N6 Ru1 N4 C73 60.0(5)
C1 Ru1 N4 C73 -37.3(5)
N2 Ru1 N4 C73 -127.4(5)
N8 Ru1 N4 C73 137.1(12)
Ru2 Ru1 N4 C73 152.0(4)
C14 Ru2 N5 C30 -10.0(5)
N1 Ru2 N5 C30 132.1(18)
N7 Ru2 N5 C30 -106.4(5)
N3 Ru2 N5 C30 79.2(5)
Ru1 Ru2 N5 C30 160.4(5)
C14 Ru2 N5 C34 166.6(5)
N1 Ru2 N5 C34 -51(2)
N7 Ru2 N5 C34 70.2(5)
N3 Ru2 N5 C34 -104.3(5)
Ru1 Ru2 N5 C34 -23.0(5)
N4 Ru1 N6 C34 63.2(5)
C1 Ru1 N6 C34 164.7(5)
N2 Ru1 N6 C34 -33.9(18)
N8 Ru1 N6 C34 -108.3(5)
Ru2 Ru1 N6 C34 -28.8(5)
N4 Ru1 N6 C40 -120.5(6)
C1 Ru1 N6 C40 -19.0(6)
N2 Ru1 N6 C40 142.5(14)
N8 Ru1 N6 C40 68.0(6)
Ru2 Ru1 N6 C40 147.5(5)
C14 Ru2 N7 C39 171.5(5)
N1 Ru2 N7 C39 73.3(5)
N3 Ru2 N7 C39 -40(2)
N5 Ru2 N7 C39 -101.1(5)
Ru1 Ru2 N7 C39 -19.9(4)
C14 Ru2 N7 C35 -11.0(6)
N1 Ru2 N7 C35 -109.2(5)
N3 Ru2 N7 C35 137.6(16)
N5 Ru2 N7 C35 76.4(5)
Ru1 Ru2 N7 C35 157.6(5)
N4 Ru1 N8 C39 -15.9(16)
N6 Ru1 N8 C39 61.4(5)
C1 Ru1 N8 C39 158.6(5)
N2 Ru1 N8 C39 -111.5(5)
Ru2 Ru1 N8 C39 -31.0(5)
N4 Ru1 N8 C46 170.9(11)
N6 Ru1 N8 C46 -111.9(5)
C1 Ru1 N8 C46 -14.7(5)
N2 Ru1 N8 C46 75.3(5)
Ru2 Ru1 N8 C46 155.7(4)
N4 Ru1 C1 C2 62(18)
N6 Ru1 C1 C2 -29(18)
N2 Ru1 C1 C2 153(18)
N8 Ru1 C1 C2 -117(18)
Ru2 Ru1 C1 C2 -153(18)
Ru1 C1 C2 C3 110(19)
C1 C2 C3 C4 -51(9)
C1 C2 C3 C8 125(9)
C8 C3 C4 C5 0.3(13)
C2 C3 C4 C5 176.4(9)
C3 C4 C5 C6 1.4(15)
C4 C5 C6 C7 -2.4(16)
C4 C5 C6 S1 176.4(8)
C9 S1 C6 C7 -4.1(14)
C9 S1 C6 C5 177.1(11)
C5 C6 C7 C8 1.8(16)
S1 C6 C7 C8 -176.9(8)
C6 C7 C8 C3 -0.1(15)
C4 C3 C8 C7 -1.0(13)
C2 C3 C8 C7 -177.0(8)
C6 S1 C9 C10 164.0(12)
S1 C9 C10 Si1 -72(2)
C12 Si1 C10 C9 100(2)
C13 Si1 C10 C9 -150.0(18)
C11 Si1 C10 C9 -30(2)
N1 Ru2 C14 C15 36(9)
N7 Ru2 C14 C15 -59(9)
N3 Ru2 C14 C15 125(9)
N5 Ru2 C14 C15 -148(9)
Ru1 Ru2 C14 C15 172(9)
Ru2 C14 C15 C16 143(10)
C14 C15 C16 C21 -95(13)
C14 C15 C16 C17 86(13)
C21 C16 C17 C18 0.7(13)
C15 C16 C17 C18 -179.9(8)
C16 C17 C18 C19 1.1(15)
C17 C18 C19 C20 -3.0(15)
C17 C18 C19 P1 180.0(7)
O3 P1 C19 C18 -172.8(7)
O2 P1 C19 C18 -44.2(8)
O1 P1 C19 C18 59.2(9)
O3 P1 C19 C20 10.2(8)
O2 P1 C19 C20 138.8(7)
O1 P1 C19 C20 -117.8(7)
C18 C19 C20 C21 3.0(14)
P1 C19 C20 C21 -180.0(8)
C17 C16 C21 C20 -0.7(15)
C15 C16 C21 C20 179.9(9)
C19 C20 C21 C16 -1.1(16)
P1 O2 C25 C24 -47.4(16)
P1 O2 C25 C23 -174.3(8)
P1 O2 C25 C22 71.1(13)
P1 O1 C29 C28 -166.3(5)
P1 O1 C29 C27 -46.4(9)
P1 O1 C29 C26 75.1(7)
C34 N5 C30 C31 -2.8(10)
Ru2 N5 C30 C31 173.9(6)
N5 C30 C31 C32 0.8(12)
C30 C31 C32 C33 0.5(11)
C31 C32 C33 C34 0.3(10)
C30 N5 C34 N6 -174.5(6)
Ru2 N5 C34 N6 8.8(8)
C30 N5 C34 C33 3.6(9)
Ru2 N5 C34 C33 -173.1(5)
C40 N6 C34 N5 -159.1(6)
Ru1 N6 C34 N5 17.6(8)
C40 N6 C34 C33 22.8(9)
Ru1 N6 C34 C33 -160.5(5)
C32 C33 C34 N5 -2.5(10)
C32 C33 C34 N6 175.5(6)
C39 N7 C35 C36 -1.3(10)
Ru2 N7 C35 C36 -178.8(6)
N7 C35 C36 C37 -0.2(11)
C35 C36 C37 C38 0.2(11)
C36 C37 C38 C39 1.3(10)
C46 N8 C39 N7 -161.6(5)
Ru1 N8 C39 N7 24.8(7)
C46 N8 C39 C38 20.0(8)
Ru1 N8 C39 C38 -153.7(5)
C35 N7 C39 N8 -175.7(6)
Ru2 N7 C39 N8 2.1(7)
C35 N7 C39 C38 2.8(9)
Ru2 N7 C39 C38 -179.5(5)
C37 C38 C39 N8 175.5(6)
C37 C38 C39 N7 -2.9(10)
C34 N6 C40 C41 64.0(8)
Ru1 N6 C40 C41 -112.4(6)
C34 N6 C40 C45 -117.2(7)
Ru1 N6 C40 C45 66.4(8)
C45 C40 C41 C42 -0.1(10)
N6 C40 C41 C42 178.7(6)
C40 C41 C42 C43 0.8(10)
C41 C42 C43 C44 -0.8(11)
C42 C43 C44 C45 0.2(12)
C41 C40 C45 C44 -0.6(10)
N6 C40 C45 C44 -179.4(6)
C43 C44 C45 C40 0.6(11)
C39 N8 C46 C47 -101.0(7)
Ru1 N8 C46 C47 72.9(7)
C39 N8 C46 C51 78.3(7)
Ru1 N8 C46 C51 -107.8(6)
C51 C46 C47 C48 0.2(10)
N8 C46 C47 C48 179.5(6)
C46 C47 C48 C49 0.7(11)
C47 C48 C49 C50 -1.1(11)
C48 C49 C50 C51 0.5(11)
C47 C46 C51 C50 -0.8(10)
N8 C46 C51 C50 179.9(6)
C49 C50 C51 C46 0.4(10)
C56 N1 C52 C53 -1.0(11)
Ru2 N1 C52 C53 169.6(6)
N1 C52 C53 C54 -3.8(13)
C52 C53 C54 C55 4.1(12)
C53 C54 C55 C56 0.1(11)
C57 N2 C56 N1 -174.9(6)
Ru1 N2 C56 N1 9.1(8)
C57 N2 C56 C55 4.5(9)
Ru1 N2 C56 C55 -171.6(5)
C52 N1 C56 N2 -175.3(6)
Ru2 N1 C56 N2 13.4(8)
C52 N1 C56 C55 5.3(9)
Ru2 N1 C56 C55 -166.0(5)
C54 C55 C56 N2 175.6(7)
C54 C55 C56 N1 -5.0(10)
C56 N2 C57 C62 94.2(7)
Ru1 N2 C57 C62 -89.4(7)
C56 N2 C57 C58 -86.0(8)
Ru1 N2 C57 C58 90.4(7)
C62 C57 C58 C59 1.2(10)
N2 C57 C58 C59 -178.6(6)
C57 C58 C59 C60 -0.2(10)
C58 C59 C60 C61 -1.4(11)
C59 C60 C61 C62 2.0(12)
C58 C57 C62 C61 -0.6(10)
N2 C57 C62 C61 179.2(6)
C60 C61 C62 C57 -1.1(11)
C73 N4 C63 N3 -165.6(5)
Ru1 N4 C63 N3 11.2(7)
C73 N4 C63 C64 17.2(8)
Ru1 N4 C63 C64 -166.0(5)
C65 N3 C63 N4 -171.1(5)
Ru2 N3 C63 N4 14.7(7)
C65 N3 C63 C64 6.2(8)
Ru2 N3 C63 C64 -168.0(4)
N4 C63 C64 C67 172.5(6)
N3 C63 C64 C67 -4.7(9)
C63 N3 C65 C66 -3.6(9)
Ru2 N3 C65 C66 170.8(5)
N3 C65 C66 C67 -0.7(11)
C63 C64 C67 C66 0.3(10)
C65 C66 C67 C64 2.4(10)
C73 C68 C69 C70 2.6(11)
C68 C69 C70 C71 -1.7(13)
C69 C70 C71 C72 0.9(13)
C70 C71 C72 C73 -1.1(12)
C71 C72 C73 C68 2.0(11)
C71 C72 C73 N4 -175.9(7)
C69 C68 C73 C72 -2.8(11)
C69 C68 C73 N4 175.1(6)
C63 N4 C73 C72 -110.8(7)
Ru1 N4 C73 C72 72.5(7)
C63 N4 C73 C68 71.4(8)
Ru1 N4 C73 C68 -105.3(6)

loop_
_platon_squeeze_void_nr
_platon_squeeze_void_average_x
_platon_squeeze_void_average_y
_platon_squeeze_void_average_z
_platon_squeeze_void_volume
_platon_squeeze_void_count_electrons
_platon_squeeze_void_content
1 -0.500 0.000 0.000 348 67 ' '
2 0.064 0.500 1.000 360 75 ' '
3 0.465 0.053 0.660 15 1 ' '
4 0.535 0.947 0.340 15 1 ' '
